data_4116141
loop_
_publ_author_name
'Venkat R. Thalladi'
'Markus N\"usse'
'Roland Boese'

_publ_section_title
;
 The Melting Point Alternation in \a,\w-Alkanedicarboxylic Acids
;
_journal_name_full 'Journal of the American Chemical Society'
_journal_page_first 9227
_journal_page_last 9236
_journal_paper_doi 10.1021/ja0011459
_journal_volume 122
_journal_year 2000
_chemical_compound_source Fluka
_chemical_formula_moiety 'C4 H6 O4'
_chemical_formula_structural 'C4 H6 O4'
_chemical_formula_sum 'C4 H6 O4'
_chemical_formula_weight 118.08
_chemical_melting_point 461
_chemical_name_common 'Succinic acid'
_chemical_name_systematic
; 
 Butane-1,4-dioic acid 
;
_space_group_IT_number 14
_symmetry_cell_setting monoclinic
_symmetry_space_group_name_Hall '-P 2ybc'
_symmetry_space_group_name_H-M 'P 1 21/c 1'
_atom_sites_solution_hydrogens geom
_atom_sites_solution_primary direct
_atom_sites_solution_secondary difmap
_audit_creation_method SHELXL
_cell_angle_alpha 90.00
_cell_angle_beta 92.928(2)
_cell_angle_gamma 90.00
_cell_formula_units_Z 4
_cell_length_a 5.4769(4)
_cell_length_b 8.7817(7)
_cell_length_c 5.0280(3)
_cell_measurement_temperature 130(2)
_cell_volume 241.51(3)
_computing_structure_refinement 'SHELXL-93 (Sheldrick, 1993)'
_computing_structure_solution 'SHELXS-86 (Sheldrick, 1990)'
_diffrn_ambient_temperature 130(2)
_diffrn_radiation_monochromator graphite
_diffrn_radiation_source 'fine-focus sealed tube'
_diffrn_radiation_type MoK\a
_diffrn_radiation_wavelength 0.71073
_diffrn_reflns_av_R_equivalents 0.0258
_diffrn_reflns_av_sigmaI/netI 0.0206
_diffrn_reflns_limit_h_max 6
_diffrn_reflns_limit_h_min -6
_diffrn_reflns_limit_k_max 10
_diffrn_reflns_limit_k_min -10
_diffrn_reflns_limit_l_max 1
_diffrn_reflns_limit_l_min -6
_diffrn_reflns_number 1984
_diffrn_reflns_theta_max 28.38
_diffrn_reflns_theta_min 3.73
_exptl_absorpt_coefficient_mu 0.149
_exptl_crystal_density_diffrn 1.624
_exptl_crystal_F_000 124
_refine_diff_density_max 0.568
_refine_diff_density_min -0.243
_refine_diff_density_rms 0.082
_refine_ls_extinction_method none
_refine_ls_goodness_of_fit_all 1.139
_refine_ls_goodness_of_fit_obs 1.182
_refine_ls_matrix_type full
_refine_ls_number_parameters 41
_refine_ls_number_reflns 455
_refine_ls_number_restraints 0
_refine_ls_restrained_S_all 1.139
_refine_ls_restrained_S_obs 1.182
_refine_ls_R_factor_all 0.0519
_refine_ls_R_factor_obs 0.0487
_refine_ls_shift/esd_max 0.000
_refine_ls_shift/esd_mean 0.000
_refine_ls_structure_factor_coef Fsqd
_refine_ls_weighting_details 'w=1/[\s^2^(Fo^2^)+(0.1029P)^2^+0.0000P] where P=(Fo^2^+2Fc^2^)/3'
_refine_ls_weighting_scheme calc
_refine_ls_wR_factor_all 0.1323
_refine_ls_wR_factor_obs 0.1295
_reflns_number_observed 409
_reflns_number_total 455
_reflns_observed_criterion >2sigma(I)
_cod_data_source_file ja0011459_03.cif
_cod_data_source_block disa42m
_cod_depositor_comments
;
The following automatic conversions were performed:

'_refine_ls_weighting_scheme' value 'calc
w=1/[\s^2^(Fo^2^)+(0.1029P)^2^+0.0000P] where P=(Fo^2^+2Fc^2^)/3' was
changed to 'calc'. New tag '_refine_ls_weighting_details' was
created. The value of the new tag was set to
'w=1/[\s^2^(Fo^2^)+(0.1029P)^2^+0.0000P] where P=(Fo^2^+2Fc^2^)/3'.

Automatic conversion script
Id: cif_fix_values 3143 2015-03-26 13:38:13Z robertas 
;
_cod_database_code 4116141

loop_
_symmetry_equiv_pos_as_xyz
'x, y, z'
'-x, y+1/2, -z+1/2'
'-x, -y, -z'
'x, -y-1/2, z-1/2'

loop_
_atom_site_aniso_label
_atom_site_aniso_U_11
_atom_site_aniso_U_22
_atom_site_aniso_U_33
_atom_site_aniso_U_23
_atom_site_aniso_U_13
_atom_site_aniso_U_12
O1 0.0224(9) 0.0233(9) 0.0215(6) -0.0043(4) 0.0086(4) -0.0025(5)
O2 0.0245(9) 0.0267(9) 0.0235(6) -0.0046(4) 0.0120(4) -0.0061(5)
C1 0.0166(10) 0.0191(10) 0.0161(7) 0.0026(4) 0.0025(5) 0.0005(6)
C2 0.0192(10) 0.0199(9) 0.0172(7) -0.0008(5) 0.0063(5) 0.0008(7)

loop_
_atom_site_label
_atom_site_type_symbol
_atom_site_fract_x
_atom_site_fract_y
_atom_site_fract_z
_atom_site_U_iso_or_equiv
_atom_site_thermal_displace_type
_atom_site_occupancy
_atom_site_calc_flag
_atom_site_refinement_flags
O1 O 0.7506(2) 0.42193(13) 0.1197(2) 0.0221(5) Uani 1 d .
O2 O 0.9299(2) 0.6405(2) 0.2510(2) 0.0245(5) Uani 1 d .
H1 H 1.0355(45) 0.6097(28) 0.1159(49) 0.052(7) Uiso 1 d .
C1 C 0.7612(3) 0.5341(2) 0.2641(2) 0.0172(5) Uani 1 d .
C2 C 0.5816(3) 0.5675(2) 0.4741(2) 0.0186(5) Uani 1 d .
H2A H 0.4787(3) 0.6554(2) 0.4163(2) 0.022 Uiso 1 calc R
H2B H 0.6726(3) 0.5961(2) 0.6419(2) 0.022 Uiso 1 calc R

loop_
_atom_type_symbol
_atom_type_description
_atom_type_scat_dispersion_real
_atom_type_scat_dispersion_imag
_atom_type_scat_source
C C 0.0033 0.0016 'International Tables Vol C Tables 4.2.6.8 and 6.1.1.4'
H H 0.0000 0.0000 'International Tables Vol C Tables 4.2.6.8 and 6.1.1.4'
O O 0.0106 0.0060 'International Tables Vol C Tables 4.2.6.8 and 6.1.1.4'

loop_
_geom_angle_atom_site_label_1
_geom_angle_atom_site_label_2
_geom_angle_atom_site_label_3
_geom_angle
_geom_angle_site_symmetry_3
O1 C1 O2 123.61(12) .
O1 C1 C2 124.00(13) .
O2 C1 C2 112.39(13) .
C1 C2 C2 112.3(2) 3_666

loop_
_geom_bond_atom_site_label_1
_geom_bond_atom_site_label_2
_geom_bond_distance
_geom_bond_site_symmetry_2
O1 C1 1.224(2) .
O2 C1 1.318(2) .
C1 C2 1.508(2) .
C2 C2 1.516(3) 3_666
